data_7000666
loop_
_publ_author_name
'Ding, Nini'
'Zhang, Jun'
'Hor, T. S. Andy'

_publ_section_title
;
 Formation and crystallographic elucidation of stable [4 +
 2]-coordinate nickel(ii) N,S-heterocyclic carbene (NSHC) complexes
;
_journal_issue 10
_journal_name_full 'Dalton Transactions'
_journal_page_first 1853
_journal_page_last 1858
_journal_paper_doi 10.1039/b815876b
_journal_year 2009
_chemical_formula_sum 'C16 H14 I2 N2 Ni S2'
_chemical_formula_weight 610.92
_chemical_name_systematic
;
?
;
_space_group_IT_number 33
_symmetry_cell_setting orthorhombic
_symmetry_space_group_name_Hall 'P 2c -2n'
_symmetry_space_group_name_H-M 'P n a 21'
_atom_sites_solution_hydrogens geom
_atom_sites_solution_primary direct
_atom_sites_solution_secondary difmap
_audit_creation_method SHELXL-97
_cell_angle_alpha 90.00
_cell_angle_beta 90.00
_cell_angle_gamma 90.00
_cell_formula_units_Z 4
_cell_length_a 15.503(2)
_cell_length_b 10.9857(15)
_cell_length_c 11.3689(16)
_cell_measurement_reflns_used 2584
_cell_measurement_temperature 223(2)
_cell_measurement_theta_max 21.59
_cell_measurement_theta_min 2.27
_cell_volume 1936.3(5)
_computing_cell_refinement 'Bruker SMART'
_computing_data_collection 'Bruker SMART'
_computing_data_reduction 'Bruker SAINT'
_computing_molecular_graphics 'Bruker SHELXTL'
_computing_publication_material 'Bruker SHELXTL'
_computing_structure_refinement 'SHELXL-97 (Sheldrick, 1997)'
_computing_structure_solution 'SHELXS-97 (Sheldrick, 1990)'
_diffrn_ambient_temperature 223(2)
_diffrn_measured_fraction_theta_full 1.000
_diffrn_measured_fraction_theta_max 1.000
_diffrn_measurement_device_type 'CCD area detector'
_diffrn_measurement_method 'phi and omega scans'
_diffrn_radiation_monochromator graphite
_diffrn_radiation_source 'fine-focus sealed tube'
_diffrn_radiation_type MoK\a
_diffrn_radiation_wavelength 0.71073
_diffrn_reflns_av_R_equivalents 0.0453
_diffrn_reflns_av_sigmaI/netI 0.0482
_diffrn_reflns_limit_h_max 20
_diffrn_reflns_limit_h_min -20
_diffrn_reflns_limit_k_max 14
_diffrn_reflns_limit_k_min -12
_diffrn_reflns_limit_l_max 12
_diffrn_reflns_limit_l_min -14
_diffrn_reflns_number 13192
_diffrn_reflns_theta_full 27.45
_diffrn_reflns_theta_max 27.45
_diffrn_reflns_theta_min 2.27
_exptl_absorpt_coefficient_mu 4.406
_exptl_absorpt_correction_T_max 0.8435
_exptl_absorpt_correction_T_min 0.6199
_exptl_absorpt_correction_type empirical
_exptl_crystal_colour Red
_exptl_crystal_density_diffrn 2.096
_exptl_crystal_density_meas ?
_exptl_crystal_density_method .
_exptl_crystal_description Block
_exptl_crystal_F_000 1160
_exptl_crystal_size_max 0.12
_exptl_crystal_size_mid 0.04
_exptl_crystal_size_min 0.04
_refine_diff_density_max 1.015
_refine_diff_density_min -0.415
_refine_diff_density_rms 0.146
_refine_ls_abs_structure_details 'Flack H D (1983), Acta Cryst. A39, 876-881'
_refine_ls_abs_structure_Flack 0.50(4)
_refine_ls_extinction_method none
_refine_ls_goodness_of_fit_ref 1.025
_refine_ls_hydrogen_treatment mixed
_refine_ls_matrix_type full
_refine_ls_number_parameters 211
_refine_ls_number_reflns 4084
_refine_ls_number_restraints 1
_refine_ls_restrained_S_all 1.025
_refine_ls_R_factor_all 0.0564
_refine_ls_R_factor_gt 0.0485
_refine_ls_shift/su_max 0.034
_refine_ls_shift/su_mean 0.003
_refine_ls_structure_factor_coef Fsqd
_refine_ls_weighting_details 'calc w=1/[\s^2^(Fo^2^)+(0.0545P)^2^+2.9481P] where P=(Fo^2^+2Fc^2^)/3'
_refine_ls_weighting_scheme calc
_refine_ls_wR_factor_gt 0.1086
_refine_ls_wR_factor_ref 0.1128
_reflns_number_gt 3547
_reflns_number_total 4084
_reflns_threshold_expression >2sigma(I)
_cod_data_source_file b815876b.txt
_cod_data_source_block Compound7
_cod_depositor_comments
;
The following automatic conversions were performed:
'_symmetry_cell_setting' value 'Orthorhombic' changed to 'orthorhombic'
according to '/home/saulius/struct/CIF-dictionaries/cif_core.dic'
dictionary named 'cif_core.dic' version 2.4.1 from
2010-06-29.

'_exptl_absorpt_correction_type' value 'Empirical' changed to
'empirical' according to
'/home/saulius/struct/CIF-dictionaries/cif_core.dic' dictionary named
'cif_core.dic' version 2.4.1 from 2010-06-29.

Automatic conversion script
Id: cif_fix_enum 1527 2010-12-29 10:47:43Z saulius 
;
_cod_original_cell_volume 1936.2(5)
_cod_original_sg_symbol_H-M Pna2(1)
_cod_database_code 7000666

loop_
_symmetry_equiv_pos_as_xyz
'x, y, z'
'-x, -y, z+1/2'
'x+1/2, -y+1/2, z'
'-x+1/2, y+1/2, z+1/2'

loop_
_atom_site_label
_atom_site_type_symbol
_atom_site_fract_x
_atom_site_fract_y
_atom_site_fract_z
_atom_site_U_iso_or_equiv
_atom_site_adp_type
_atom_site_occupancy
_atom_site_symmetry_multiplicity
_atom_site_calc_flag
_atom_site_refinement_flags
_atom_site_disorder_assembly
_atom_site_disorder_group
Ni1 Ni 0.11654(8) 0.48849(9) 0.88381(12) 0.0407(3) Uani 1 1 d . . .
S1 S 0.24612(17) 0.7100(2) 0.8414(3) 0.0547(6) Uani 1 1 d . . .
S2 S -0.01379(16) 0.2680(2) 0.9261(2) 0.0504(6) Uani 1 1 d . . .
I1 I 0.21481(4) 0.41055(5) 1.03982(5) 0.04814(17) Uani 1 1 d . . .
I2 I 0.01943(5) 0.56528(5) 0.72767(6) 0.0564(2) Uani 1 1 d . . .
N1 N 0.1216(5) 0.7324(6) 0.9797(7) 0.0429(18) Uani 1 1 d . . .
N2 N 0.1130(5) 0.2436(6) 0.7868(7) 0.0402(16) Uani 1 1 d . . .
C1 C 0.1560(6) 0.6510(8) 0.9097(8) 0.046(2) Uani 1 1 d . . .
C2 C 0.1638(6) 0.8451(7) 0.9867(8) 0.0384(19) Uani 1 1 d . . .
C3 C 0.1403(6) 0.9478(8) 1.0532(9) 0.049(2) Uani 1 1 d . . .
H3 H 0.0908 0.9482 1.1009 0.059 Uiso 1 1 calc R . .
C4 C 0.1948(8) 1.0501(7) 1.0449(10) 0.056(3) Uani 1 1 d . . .
H4 H 0.1815 1.1201 1.0888 0.067 Uiso 1 1 calc R . .
C5 C 0.2627(6) 1.0503(8) 0.9784(11) 0.054(3) Uani 1 1 d . . .
H5 H 0.2983 1.1196 0.9785 0.065 Uiso 1 1 calc R . .
C6 C 0.2855(7) 0.9518(10) 0.9062(11) 0.058(3) Uani 1 1 d . . .
H6 H 0.3324 0.9559 0.8540 0.070 Uiso 1 1 calc R . .
C7 C 0.2357(6) 0.8495(8) 0.9159(8) 0.042(2) Uani 1 1 d . . .
C8 C 0.0499(7) 0.7110(8) 1.0475(10) 0.061(3) Uani 1 1 d . . .
H8A H 0.0230 0.6354 1.0231 0.092 Uiso 1 1 calc R . .
H8B H 0.0093 0.7775 1.0379 0.092 Uiso 1 1 calc R . .
H8C H 0.0667 0.7050 1.1295 0.092 Uiso 1 1 calc R . .
C9 C 0.0777(5) 0.3277(7) 0.8560(8) 0.0377(19) Uani 1 1 d . . .
C10 C 0.0709(5) 0.1301(7) 0.7829(8) 0.0360(18) Uani 1 1 d . . .
C11 C 0.0958(6) 0.0262(7) 0.7198(9) 0.047(2) Uani 1 1 d . . .
H11 H 0.1448 0.0270 0.6711 0.056 Uiso 1 1 calc R . .
C12 C 0.0452(5) -0.0794(6) 0.7315(9) 0.0332(18) Uani 1 1 d . . .
H12 H 0.0593 -0.1501 0.6891 0.040 Uiso 1 1 calc R . .
C13 C -0.0245(7) -0.0787(8) 0.8045(9) 0.047(2) Uani 1 1 d . . .
H13 H -0.0564 -0.1509 0.8138 0.056 Uiso 1 1 calc R . .
C14 C -0.0500(6) 0.0235(10) 0.8652(9) 0.052(2) Uani 1 1 d . . .
H14 H -0.1000 0.0226 0.9119 0.062 Uiso 1 1 calc R . .
C15 C -0.0007(6) 0.1266(8) 0.8559(8) 0.041(2) Uani 1 1 d . . .
C16 C 0.1847(7) 0.2650(7) 0.7202(9) 0.052(2) Uani 1 1 d . . .
H16A H 0.1800 0.2214 0.6463 0.078 Uiso 1 1 calc R . .
H16B H 0.2355 0.2371 0.7622 0.078 Uiso 1 1 calc R . .
H16C H 0.1897 0.3515 0.7048 0.078 Uiso 1 1 calc R . .

loop_
_atom_site_aniso_label
_atom_site_aniso_U_11
_atom_site_aniso_U_22
_atom_site_aniso_U_33
_atom_site_aniso_U_23
_atom_site_aniso_U_13
_atom_site_aniso_U_12
Ni1 0.0497(6) 0.0269(5) 0.0456(6) -0.0053(5) -0.0079(5) -0.0012(4)
S1 0.0536(14) 0.0480(13) 0.0626(17) -0.0059(12) 0.0149(13) -0.0020(11)
S2 0.0534(14) 0.0449(13) 0.0531(15) -0.0088(11) 0.0104(12) -0.0019(11)
I1 0.0533(3) 0.0417(3) 0.0494(4) 0.0028(3) -0.0132(3) -0.0067(3)
I2 0.0747(4) 0.0370(3) 0.0574(4) 0.0000(3) -0.0248(4) -0.0019(3)
N1 0.049(4) 0.037(4) 0.043(5) 0.002(3) -0.015(3) -0.005(3)
N2 0.050(4) 0.033(3) 0.038(4) 0.003(3) -0.008(3) -0.006(3)
C1 0.058(6) 0.036(4) 0.043(6) -0.007(4) -0.005(4) 0.003(4)
C2 0.049(5) 0.029(4) 0.038(5) 0.008(3) -0.014(4) -0.006(3)
C3 0.059(5) 0.045(5) 0.043(6) -0.008(4) 0.016(5) -0.004(4)
C4 0.108(9) 0.028(4) 0.030(5) -0.009(5) 0.001(6) 0.001(4)
C5 0.047(6) 0.036(5) 0.078(8) 0.003(5) -0.021(6) -0.013(4)
C6 0.045(6) 0.063(6) 0.066(7) 0.021(6) -0.004(5) -0.001(5)
C7 0.041(5) 0.041(5) 0.044(5) -0.003(4) -0.012(4) 0.009(4)
C8 0.106(8) 0.035(4) 0.042(6) 0.002(5) 0.029(6) 0.011(5)
C9 0.041(5) 0.033(4) 0.039(5) -0.004(4) -0.007(4) 0.001(3)
C10 0.036(4) 0.033(4) 0.039(5) -0.004(3) -0.004(4) -0.001(3)
C11 0.058(5) 0.045(4) 0.037(5) -0.002(4) -0.006(5) 0.005(4)
C12 0.034(4) 0.028(3) 0.038(5) -0.016(4) -0.015(4) 0.010(3)
C13 0.054(6) 0.033(4) 0.054(6) -0.001(4) -0.003(5) -0.008(4)
C14 0.034(5) 0.072(7) 0.049(6) 0.011(5) -0.001(4) -0.014(5)
C15 0.046(5) 0.040(4) 0.037(5) -0.004(4) -0.002(4) 0.008(4)
C16 0.081(6) 0.037(4) 0.038(5) -0.003(4) 0.009(5) 0.009(4)

loop_
_atom_type_symbol
_atom_type_description
_atom_type_scat_dispersion_real
_atom_type_scat_dispersion_imag
_atom_type_scat_source
C C 0.0033 0.0016 'International Tables Vol C Tables 4.2.6.8 and 6.1.1.4'
H H 0.0000 0.0000 'International Tables Vol C Tables 4.2.6.8 and 6.1.1.4'
N N 0.0061 0.0033 'International Tables Vol C Tables 4.2.6.8 and 6.1.1.4'
S S 0.1246 0.1234 'International Tables Vol C Tables 4.2.6.8 and 6.1.1.4'
Ni Ni 0.3393 1.1124 'International Tables Vol C Tables 4.2.6.8 and 6.1.1.4'
I I -0.4742 1.8119 'International Tables Vol C Tables 4.2.6.8 and 6.1.1.4'

loop_
_geom_angle_atom_site_label_1
_geom_angle_atom_site_label_2
_geom_angle_atom_site_label_3
_geom_angle
_geom_angle_site_symmetry_1
_geom_angle_site_symmetry_3
_geom_angle_publ_flag
C9 Ni1 C1 179.3(4) . . ?
C9 Ni1 I2 90.3(3) . . ?
C1 Ni1 I2 89.3(3) . . ?
C9 Ni1 I1 89.6(3) . . ?
C1 Ni1 I1 90.9(3) . . ?
I2 Ni1 I1 179.61(7) . . ?
C1 S1 C7 92.1(4) . . ?
C9 S2 C15 91.8(4) . . ?
C1 N1 C8 123.7(8) . . ?
C1 N1 C2 116.5(8) . . ?
C8 N1 C2 119.8(8) . . ?
C9 N2 C16 122.9(7) . . ?
C9 N2 C10 116.2(8) . . ?
C16 N2 C10 120.8(8) . . ?
N1 C1 S1 110.3(7) . . ?
N1 C1 Ni1 126.9(7) . . ?
S1 C1 Ni1 122.8(5) . . ?
C7 C2 N1 112.1(8) . . ?
C7 C2 C3 119.7(8) . . ?
N1 C2 C3 128.2(9) . . ?
C2 C3 C4 116.7(9) . . ?
C5 C4 C3 121.9(9) . . ?
C4 C5 C6 122.9(9) . . ?
C7 C6 C5 116.4(10) . . ?
C6 C7 C2 122.2(9) . . ?
C6 C7 S1 128.7(8) . . ?
C2 C7 S1 109.0(7) . . ?
N2 C9 S2 110.0(6) . . ?
N2 C9 Ni1 128.0(7) . . ?
S2 C9 Ni1 122.0(5) . . ?
C15 C10 C11 120.3(8) . . ?
C15 C10 N2 112.1(7) . . ?
C11 C10 N2 127.5(8) . . ?
C10 C11 C12 117.9(9) . . ?
C13 C12 C11 119.7(8) . . ?
C12 C13 C14 122.6(8) . . ?
C15 C14 C13 118.4(9) . . ?
C14 C15 C10 121.0(8) . . ?
C14 C15 S2 129.1(8) . . ?
C10 C15 S2 109.9(6) . . ?

loop_
_geom_bond_atom_site_label_1
_geom_bond_atom_site_label_2
_geom_bond_distance
_geom_bond_site_symmetry_2
_geom_bond_publ_flag
Ni1 C9 1.893(8) . ?
Ni1 C1 1.910(9) . ?
Ni1 I2 2.4757(14) . ?
Ni1 I1 2.4900(14) . ?
S1 C1 1.725(10) . ?
S1 C7 1.758(9) . ?
S2 C9 1.754(9) . ?
S2 C15 1.758(9) . ?
N1 C1 1.310(12) . ?
N1 C8 1.373(12) . ?
N1 C2 1.403(11) . ?
N2 C9 1.331(11) . ?
N2 C16 1.365(12) . ?
N2 C10 1.409(10) . ?
C2 C7 1.376(13) . ?
C2 C3 1.406(12) . ?
C3 C4 1.408(13) . ?
C4 C5 1.296(15) . ?
C5 C6 1.404(16) . ?
C6 C7 1.368(14) . ?
C10 C15 1.387(12) . ?
C10 C11 1.403(12) . ?
C11 C12 1.407(11) . ?
C12 C13 1.362(14) . ?
C13 C14 1.376(14) . ?
C14 C15 1.370(13) . ?
